data_2312710
loop_
_publ_author_name
'Kanthapazham, Rajakumar'
'Osipov, Artyom A.'
'Zherebtsov, Dmitry A.'
'Efremov, Andrey N.'
'Nayfert, Sergey A.'
'Adonin, Sergey A.'
'Spiridonova, Dar'ya V.'
'Atapin, Sergey V.'

_publ_section_title
;
 Structures of hexamethyl-[1,1'-biphenyl]-4,4'-diammonium salts.
;
_journal_coeditor_code AW5097
_journal_issue 6
_journal_name_full 'Acta crystallographica Section B, Structural science, crystal engineering and materials'
_journal_page_first 751
_journal_page_last 759
_journal_paper_doi 10.1107/S2052520624009818
_journal_volume 80
_journal_year 2024
_chemical_formula_moiety '2(I), C18 H26 N2, 3(H2 O)'
_chemical_formula_sum 'C18 H32 I2 N2 O3'
_chemical_formula_weight 578.25
_space_group_crystal_system monoclinic
_space_group_IT_number 15
_space_group_name_Hall '-C 2yc'
_space_group_name_H-M_alt 'C 1 2/c 1'
_atom_sites_solution_hydrogens mixed
_atom_sites_solution_primary dual
_audit_creation_date 2024-07-02
_audit_creation_method
;
Olex2 1.5
(compiled 2024.02.16 svn.r378c4104 for OlexSys, GUI svn.r6928)
;
_cell_angle_alpha 90
_cell_angle_beta 92.245(2)
_cell_angle_gamma 90
_cell_formula_units_Z 4
_cell_length_a 24.6407(5)
_cell_length_b 8.38540(10)
_cell_length_c 11.0576(2)
_cell_measurement_reflns_used 6740
_cell_measurement_temperature 100.01(10)
_cell_measurement_theta_max 78.4630
_cell_measurement_theta_min 3.5860
_cell_volume 2282.99(7)
_computing_cell_refinement 'CrysAlisPro 1.171.41.103a (Rigaku OD, 2021)'
_computing_data_collection 'CrysAlisPro 1.171.41.103a (Rigaku OD, 2021)'
_computing_data_reduction 'CrysAlisPro 1.171.41.103a (Rigaku OD, 2021)'
_computing_molecular_graphics 'Olex2 1.5 (Dolomanov et al., 2009)'
_computing_publication_material 'Olex2 1.5 (Dolomanov et al., 2009)'
_computing_structure_refinement 'SHELXL 2019/3 (Sheldrick, 2015)'
_computing_structure_solution 'SHELXT 2018/2 (Sheldrick, 2018)'
_diffrn_ambient_environment N~2~
_diffrn_ambient_temperature 100.01(10)
_diffrn_detector 'Hybrid Pixel Array Detector'
_diffrn_detector_area_resol_mean 10.0000
_diffrn_detector_type HyPix
_diffrn_measured_fraction_theta_full 1.000
_diffrn_measured_fraction_theta_max 1.000
_diffrn_measurement_details
;
List of Runs (angles in degrees, time in seconds):

  # Type    Start    End  Width  t~exp~   \w     \q     \k     \f   Frames
--------------------------------------------------------------------------
  1  \w    105.00 153.00   0.50    1.20    --  113.25  15.00 -30.00   96
  2  \w    102.00 165.00   0.50    1.20    --  113.25  61.00  60.00  126
  3  \w     34.00 121.00   0.50    0.30    --   47.38  15.00 -30.00  174
  4  \w    -64.00 -38.00   0.50    1.20    -- -106.00 125.00 -30.00   52
  5  \w   -107.00 -69.00   0.50    1.20    -- -106.00 125.00 -30.00   76
  6  \w   -112.00 -56.00   0.50    1.20    -- -106.00 125.00  60.00  112
  7  \w    -70.00 -34.00   0.50    1.20    -- -106.00  61.00  90.00   72
  8  \w    -60.00 -33.00   0.50    1.20    -- -106.00  61.00 150.00   54
  9  \w    -71.00 -39.00   0.50    1.20    -- -106.00  61.00 -30.00   64
 10  \w    -69.00 -34.00   0.50    1.20    -- -106.00  61.00  60.00   70
 11  \w    -64.00 -38.00   0.50    1.20    -- -106.00  61.00 -60.00   52
 12  \w    -15.00  11.00   0.50    0.30    --  -47.38  15.00 -30.00   52
 13  \w    -60.00 -34.00   0.50    1.20    -- -106.00  61.00 -90.00   52
 14  \w    -71.00 -45.00   0.50    1.20    -- -106.00  61.00-120.00   52
 15  \w    -71.00 -33.00   0.50    1.20    -- -106.00  61.00-180.00   76
 16  \w   -174.00-136.00   0.50    1.20    -- -106.00 -15.00-120.00   76
 17  \w   -121.00 -92.00   0.50    1.20    -- -106.00 -15.00-120.00   58
 18  \w   -159.00 -92.00   0.50    1.20    -- -106.00 -15.00 159.00  134
 19  \w   -107.00 -42.00   0.50    0.30    --  -47.38 -15.00 159.00  130
 20  \w    -21.00   9.00   0.50    0.30    --   47.38 -15.00 159.00   60
 21  \w      0.00  42.00   0.50    0.30    --   47.38 -37.00   0.00   84
 22  \w     44.00  69.00   0.50    1.20    --  113.25 -61.00-150.00   50
 23  \w     43.00  68.00   0.50    1.20    --  113.25 -61.00  30.00   50
 24  \w     42.00  88.00   0.50    1.20    --  113.25 -77.00  90.00   92
 25  \w     78.00 104.00   0.50    1.20    --  113.25 -94.00  30.00   52
 26  \w     78.00 103.00   0.50    1.20    --  113.25 -94.00   0.00   50
 27  \w     43.00 110.00   0.50    1.20    --  113.25-125.00  30.00  134
 28  \w     26.00  76.00   0.50    0.30    --   47.38-125.00-180.00  100
;
_diffrn_measurement_device 'four-circle diffractometer'
_diffrn_measurement_device_type 'XtaLAB Synergy, Single source at home/near, HyPix'
_diffrn_measurement_method '\w scans'
_diffrn_orient_matrix_type 'CrysAlisPro convention (1999,Acta A55,543-557)'
_diffrn_orient_matrix_UB_11 0.0608447000
_diffrn_orient_matrix_UB_12 -0.0156319000
_diffrn_orient_matrix_UB_13 0.0354068000
_diffrn_orient_matrix_UB_21 -0.0142453000
_diffrn_orient_matrix_UB_22 -0.0320619000
_diffrn_orient_matrix_UB_23 0.1322158000
_diffrn_orient_matrix_UB_31 -0.0027263000
_diffrn_orient_matrix_UB_32 -0.1802528000
_diffrn_orient_matrix_UB_33 -0.0266498000
_diffrn_radiation_monochromator mirror
_diffrn_radiation_probe x-ray
_diffrn_radiation_type 'Cu K\a'
_diffrn_radiation_wavelength 1.54184
_diffrn_reflns_av_R_equivalents 0.0412
_diffrn_reflns_av_unetI/netI 0.0321
_diffrn_reflns_Laue_measured_fraction_full 1.000
_diffrn_reflns_Laue_measured_fraction_max 1.000
_diffrn_reflns_limit_h_max 30
_diffrn_reflns_limit_h_min -29
_diffrn_reflns_limit_k_max 8
_diffrn_reflns_limit_k_min -10
_diffrn_reflns_limit_l_max 13
_diffrn_reflns_limit_l_min -13
_diffrn_reflns_number 7879
_diffrn_reflns_point_group_measured_fraction_full 1.000
_diffrn_reflns_point_group_measured_fraction_max 1.000
_diffrn_reflns_theta_full 67.684
_diffrn_reflns_theta_max 69.959
_diffrn_reflns_theta_min 3.590
_diffrn_source 'micro-focus sealed X-ray tube'
_diffrn_source_type 'PhotonJet (Cu) X-ray Source'
_exptl_absorpt_coefficient_mu 21.778
_exptl_absorpt_correction_T_max 1.00000
_exptl_absorpt_correction_T_min 0.44334
_exptl_absorpt_correction_type multi-scan
_exptl_absorpt_process_details
;
CrysAlisPro 1.171.41.103a (Rigaku Oxford Diffraction, 2021)
Empirical absorption correction using spherical harmonics,
implemented in SCALE3 ABSPACK scaling algorithm.
;
_exptl_crystal_colour 'clear light yellow'
_exptl_crystal_colour_lustre clear
_exptl_crystal_colour_modifier light
_exptl_crystal_colour_primary yellow
_exptl_crystal_density_diffrn 1.682
_exptl_crystal_description prism
_exptl_crystal_F_000 1136
_exptl_crystal_size_max 0.1
_exptl_crystal_size_mid 0.08
_exptl_crystal_size_min 0.04
_refine_diff_density_max 1.017
_refine_diff_density_min -0.983
_refine_diff_density_rms 0.140
_refine_ls_extinction_method none
_refine_ls_goodness_of_fit_ref 1.097
_refine_ls_hydrogen_treatment constr
_refine_ls_matrix_type full
_refine_ls_number_parameters 134
_refine_ls_number_reflns 2166
_refine_ls_number_restraints 18
_refine_ls_restrained_S_all 1.124
_refine_ls_R_factor_all 0.0355
_refine_ls_R_factor_gt 0.0345
_refine_ls_shift/su_max 0.001
_refine_ls_shift/su_mean 0.000
_refine_ls_structure_factor_coef Fsqd
_refine_ls_weighting_details 'w=1/[\s^2^(Fo^2^)+(0.0571P)^2^+6.9331P] where P=(Fo^2^+2Fc^2^)/3'
_refine_ls_weighting_scheme calc
_refine_ls_wR_factor_gt 0.0937
_refine_ls_wR_factor_ref 0.0946
_reflns_Friedel_coverage 0.000
_reflns_number_gt 2072
_reflns_number_total 2166
_reflns_threshold_expression 'I > 2\s(I)'
_cod_data_source_file aw5097sup1.cif
_cod_data_source_block hmb_fumar
_cod_depositor_comments 'Adding full bibliography for 2312709--2312717.cif.'
_cod_database_code 2312710
_cod_database_fobs_code 2312710
_shelx_shelxl_version_number 2019/3
_chemical_oxdiff_formula 'C22 H28 O4 N2'
_shelx_space_group_comment
;
The symmetry employed for this shelxl refinement is uniquely defined
by the following loop, which should always be used as a source of
symmetry information in preference to the above space-group names.
They are only intended as comments.
;
_olex2_refinement_description
;
1. Fixed Uiso
 At 1.2 times of:
  All C(H) groups
 At 1.5 times of:
  All C(H,H,H) groups, All O(H,H) groups
2. Uiso/Uaniso restraints and constraints
Uanis(O2) \\sim Ueq: with sigma of 0.01 and sigma for terminal atoms of 0.02
Uanis(O1) \\sim Ueq, Uanis(O1A) \\sim Ueq: with sigma of 0.005 and sigma for
terminal atoms of 0.01
Uanis(O1) = Uanis(O1A)
3. Others
 Sof(O1)=Sof(H1a)=Sof(H1b)=1-FVAR(1)
 Sof(O1A)=Sof(H1Aa)=Sof(H1Ab)=FVAR(1)
 Fixed Sof: O2(0.5) H2a(0.5) H2b(0.5)
4.a Free rotating group:
 O1(H1a,H1b), O1A(H1Aa,H1Ab), O2(H2a,H2b)
4.b Aromatic/amide H refined with riding coordinates:
 C5(H5), C6(H6), C2(H2), C3(H3)
4.c Idealised Me refined as rotating group:
 C8(H8a,H8b,H8c), C9(H9a,H9b,H9c), C7(H7a,H7b,H7c)
;
_olex2_submission_special_instructions 'No special instructions were received'
_oxdiff_exptl_absorpt_empirical_details
;
Empirical correction (ABSPACK) includes:
- Absorption correction using spherical harmonics
- Frame scaling
;
_oxdiff_exptl_absorpt_empirical_full_max 2.134
_oxdiff_exptl_absorpt_empirical_full_min 0.436

loop_
_space_group_symop_operation_xyz
'x, y, z'
'-x, y, -z+1/2'
'x+1/2, y+1/2, z'
'-x+1/2, y+1/2, -z+1/2'
'-x, -y, -z'
'x, -y, z-1/2'
'-x+1/2, -y+1/2, -z'
'x+1/2, -y+1/2, z-1/2'

loop_
_atom_site_label
_atom_site_type_symbol
_atom_site_fract_x
_atom_site_fract_y
_atom_site_fract_z
_atom_site_U_iso_or_equiv
_atom_site_adp_type
_atom_site_occupancy
_atom_site_site_symmetry_order
_atom_site_calc_flag
_atom_site_refinement_flags_posn
_atom_site_refinement_flags_adp
_atom_site_refinement_flags_occupancy
_atom_site_disorder_assembly
_atom_site_disorder_group
I1 I 0.31876(2) -0.01283(3) 0.30746(2) 0.02406(14) Uani 1 1 d . . . . .
N1 N 0.33888(16) 0.5098(4) 0.5145(3) 0.0235(7) Uani 1 1 d . . . . .
C1 C 0.38922(17) 0.5115(4) 0.4444(4) 0.0220(8) Uani 1 1 d . . . . .
C5 C 0.44599(15) 0.3737(5) 0.3076(4) 0.0270(8) Uani 1 1 d . . . . .
H5 H 0.454817 0.278702 0.265914 0.032 Uiso 1 1 calc R U . . .
C8 C 0.29044(19) 0.4900(5) 0.4271(4) 0.0293(10) Uani 1 1 d . . . . .
H8A H 0.289870 0.577321 0.368131 0.044 Uiso 1 1 calc R U . . .
H8B H 0.256933 0.492085 0.471977 0.044 Uiso 1 1 calc R U . . .
H8C H 0.293199 0.387931 0.384663 0.044 Uiso 1 1 calc R U . . .
C6 C 0.40229(15) 0.3742(5) 0.3819(4) 0.0265(8) Uani 1 1 d . . . . .
H6 H 0.381137 0.280455 0.390315 0.032 Uiso 1 1 calc R U . . .
C4 C 0.47754(17) 0.5106(4) 0.2925(4) 0.0229(9) Uani 1 1 d . . . . .
C2 C 0.42100(16) 0.6480(5) 0.4350(4) 0.0277(8) Uani 1 1 d . . . . .
H2 H 0.412877 0.741213 0.479674 0.033 Uiso 1 1 calc R U . . .
C9 C 0.33028(16) 0.6621(5) 0.5831(4) 0.0284(8) Uani 1 1 d . . . . .
H9A H 0.361299 0.680552 0.639540 0.043 Uiso 1 1 calc R U . . .
H9B H 0.297001 0.653617 0.628388 0.043 Uiso 1 1 calc R U . . .
H9C H 0.326930 0.751284 0.526030 0.043 Uiso 1 1 calc R U . . .
C3 C 0.46465(16) 0.6459(5) 0.3597(4) 0.0288(8) Uani 1 1 d . . . . .
H3 H 0.486399 0.738889 0.353395 0.035 Uiso 1 1 calc R U . . .
C7 C 0.33963(17) 0.3739(5) 0.6037(4) 0.0312(9) Uani 1 1 d . . . . .
H7A H 0.342179 0.272588 0.560181 0.047 Uiso 1 1 calc R U . . .
H7B H 0.306167 0.375566 0.648782 0.047 Uiso 1 1 calc R U . . .
H7C H 0.371027 0.385272 0.660258 0.047 Uiso 1 1 calc R U . . .
O1 O 0.4514(4) 0.0009(7) 0.1783(11) 0.078(2) Uani 0.667(10) 1 d G U P A -2
H1A H 0.461508 0.012862 0.104349 0.117 Uiso 0.667(10) 1 d G U P A -2
H1B H 0.481317 0.008609 0.222390 0.117 Uiso 0.667(10) 1 d G U P A -2
O1A O 0.4053(8) -0.0170(16) 0.0695(19) 0.078(2) Uani 0.333(10) 1 d G U P A -1
H1AA H 0.426859 -0.097779 0.060115 0.117 Uiso 0.333(10) 1 d G U P A -1
H1AB H 0.401684 -0.010683 0.147244 0.117 Uiso 0.333(10) 1 d G U P A -1
O2 O 0.5237(8) 0.0330(14) 0.0626(19) 0.128(6) Uani 0.5 1 d G U P B -1
H2A H 0.554359 -0.003080 0.092957 0.192 Uiso 0.5 1 d G U P B -1
H2B H 0.506107 -0.051833 0.038059 0.192 Uiso 0.5 1 d G U P B -1

loop_
_atom_site_aniso_label
_atom_site_aniso_U_11
_atom_site_aniso_U_22
_atom_site_aniso_U_33
_atom_site_aniso_U_23
_atom_site_aniso_U_13
_atom_site_aniso_U_12
I1 0.0225(2) 0.02490(18) 0.0249(2) 0.00081(7) 0.00238(12) -0.00220(7)
N1 0.0177(17) 0.0352(19) 0.0177(17) 0.0030(11) 0.0008(14) -0.0014(11)
C1 0.0151(19) 0.039(2) 0.0123(18) 0.0017(13) 0.0027(15) -0.0005(13)
C5 0.0219(17) 0.031(2) 0.0282(19) -0.0021(15) 0.0018(15) -0.0012(15)
C8 0.018(2) 0.050(3) 0.020(2) -0.0002(15) -0.0025(17) -0.0020(14)
C6 0.0215(17) 0.0292(19) 0.0286(19) -0.0001(15) 0.0000(15) -0.0050(15)
C4 0.016(2) 0.033(2) 0.019(2) 0.0003(13) 0.0010(17) 0.0003(13)
C2 0.0242(18) 0.0315(19) 0.0276(19) -0.0041(16) 0.0022(15) 0.0001(15)
C9 0.0235(18) 0.038(2) 0.0245(18) -0.0031(16) 0.0047(16) 0.0004(16)
C3 0.0235(18) 0.031(2) 0.033(2) -0.0019(16) 0.0050(16) -0.0045(15)
C7 0.028(2) 0.041(2) 0.0247(19) 0.0098(17) 0.0021(16) -0.0009(17)
O1 0.070(4) 0.054(3) 0.114(5) 0.000(3) 0.049(4) 0.004(2)
O1A 0.070(4) 0.054(3) 0.114(5) 0.000(3) 0.049(4) 0.004(2)
O2 0.159(12) 0.065(6) 0.151(12) 0.018(7) -0.106(10) -0.019(7)

loop_
_atom_type_symbol
_atom_type_description
_atom_type_scat_dispersion_real
_atom_type_scat_dispersion_imag
_atom_type_scat_source
C C 0.0181 0.0091 'International Tables Vol C Tables 4.2.6.8 and 6.1.1.4'
H H 0.0000 0.0000 'International Tables Vol C Tables 4.2.6.8 and 6.1.1.4'
I I -0.3257 6.8362 'International Tables Vol C Tables 4.2.6.8 and 6.1.1.4'
N N 0.0311 0.0180 'International Tables Vol C Tables 4.2.6.8 and 6.1.1.4'
O O 0.0492 0.0322 'International Tables Vol C Tables 4.2.6.8 and 6.1.1.4'

loop_
_geom_angle_atom_site_label_1
_geom_angle_atom_site_label_2
_geom_angle_atom_site_label_3
_geom_angle
_geom_angle_site_symmetry_1
_geom_angle_site_symmetry_3
_geom_angle_publ_flag
C1 N1 C8 108.7(3) . . ?
C1 N1 C9 113.0(3) . . ?
C1 N1 C7 111.1(3) . . ?
C9 N1 C8 106.9(3) . . ?
C9 N1 C7 108.1(3) . . ?
C7 N1 C8 108.9(3) . . ?
C6 C1 N1 117.8(3) . . ?
C6 C1 C2 120.2(4) . . ?
C2 C1 N1 122.0(3) . . ?
C6 C5 H5 119.4 . . ?
C6 C5 C4 121.2(4) . . ?
C4 C5 H5 119.4 . . ?
N1 C8 H8A 109.5 . . ?
N1 C8 H8B 109.5 . . ?
N1 C8 H8C 109.5 . . ?
H8A C8 H8B 109.5 . . ?
H8A C8 H8C 109.5 . . ?
H8B C8 H8C 109.5 . . ?
C1 C6 H6 120.0 . . ?
C5 C6 C1 120.1(4) . . ?
C5 C6 H6 120.0 . . ?
C5 C4 C4 120.6(3) . 2_655 ?
C3 C4 C5 117.6(4) . . ?
C3 C4 C4 121.9(3) . 2_655 ?
C1 C2 H2 120.5 . . ?
C3 C2 C1 119.1(4) . . ?
C3 C2 H2 120.5 . . ?
N1 C9 H9A 109.5 . . ?
N1 C9 H9B 109.5 . . ?
N1 C9 H9C 109.5 . . ?
H9A C9 H9B 109.5 . . ?
H9A C9 H9C 109.5 . . ?
H9B C9 H9C 109.5 . . ?
C4 C3 H3 119.1 . . ?
C2 C3 C4 121.8(4) . . ?
C2 C3 H3 119.1 . . ?
N1 C7 H7A 109.5 . . ?
N1 C7 H7B 109.5 . . ?
N1 C7 H7C 109.5 . . ?
H7A C7 H7B 109.5 . . ?
H7A C7 H7C 109.5 . . ?
H7B C7 H7C 109.5 . . ?
H1A O1 H1B 104.6 . . ?
H1AA O1A H1AB 104.5 . . ?
H2A O2 H2B 104.5 . . ?

loop_
_geom_bond_atom_site_label_1
_geom_bond_atom_site_label_2
_geom_bond_distance
_geom_bond_site_symmetry_2
_geom_bond_publ_flag
N1 C1 1.488(5) . ?
N1 C8 1.515(6) . ?
N1 C9 1.504(5) . ?
N1 C7 1.507(5) . ?
C1 C6 1.387(5) . ?
C1 C2 1.393(6) . ?
C5 H5 0.9500 . ?
C5 C6 1.380(5) . ?
C5 C4 1.400(5) . ?
C8 H8A 0.9800 . ?
C8 H8B 0.9800 . ?
C8 H8C 0.9800 . ?
C6 H6 0.9500 . ?
C4 C4 1.480(8) 2_655 ?
C4 C3 1.400(5) . ?
C2 H2 0.9500 . ?
C2 C3 1.387(6) . ?
C9 H9A 0.9800 . ?
C9 H9B 0.9800 . ?
C9 H9C 0.9800 . ?
C3 H3 0.9500 . ?
C7 H7A 0.9800 . ?
C7 H7B 0.9800 . ?
C7 H7C 0.9800 . ?
O1 H1A 0.8698 . ?
O1 H1B 0.8697 . ?
O1A H1AA 0.8701 . ?
O1A H1AB 0.8697 . ?
O2 H2A 0.8698 . ?
O2 H2B 0.8700 . ?

loop_
_geom_torsion_atom_site_label_1
_geom_torsion_atom_site_label_2
_geom_torsion_atom_site_label_3
_geom_torsion_atom_site_label_4
_geom_torsion
_geom_torsion_site_symmetry_1
_geom_torsion_site_symmetry_2
_geom_torsion_site_symmetry_3
_geom_torsion_site_symmetry_4
_geom_torsion_publ_flag
N1 C1 C6 C5 174.7(4) . . . . ?
N1 C1 C2 C3 -174.3(4) . . . . ?
C1 C2 C3 C4 0.2(6) . . . . ?
C5 C4 C3 C2 -2.5(6) . . . . ?
C8 N1 C1 C6 -64.2(4) . . . . ?
C8 N1 C1 C2 112.2(4) . . . . ?
C6 C1 C2 C3 2.0(6) . . . . ?
C6 C5 C4 C4 -176.7(4) . . . 2_655 ?
C6 C5 C4 C3 2.7(6) . . . . ?
C4 C5 C6 C1 -0.7(6) . . . . ?
C4 C4 C3 C2 177.0(5) 2_655 . . . ?
C2 C1 C6 C5 -1.8(6) . . . . ?
C9 N1 C1 C6 177.3(4) . . . . ?
C9 N1 C1 C2 -6.3(5) . . . . ?
C7 N1 C1 C6 55.7(5) . . . . ?
C7 N1 C1 C2 -128.0(4) . . . . ?
